data_9013568
loop_
_publ_author_name
'Kyono, A.'

_publ_section_title
;Molecular conformation and anion configuration variations for As4S4 and
 As4Se4 in an anion-substituted solid solution Locality: synthetic Note:
 S1Se0-4
;
_journal_name_full 'American Mineralogist'
_journal_page_first 451
_journal_page_last 460
_journal_paper_doi 10.2138/am.2009.3075
_journal_volume 94
_journal_year 2009
_chemical_compound_source Synthetic
_chemical_formula_sum 'As S'
_chemical_name_mineral Realgar
_space_group_IT_number 14
_symmetry_space_group_name_Hall '-P 2yn'
_symmetry_space_group_name_H-M 'P 1 21/n 1'
_cell_angle_alpha 90
_cell_angle_beta 106.500
_cell_angle_gamma 90
_cell_formula_units_Z 16
_cell_length_a 9.3389
_cell_length_b 13.5871
_cell_length_c 6.5981
_cell_volume 802.746
_database_code_amcsd 0004858
_exptl_crystal_density_diffrn 3.541
_cod_database_code 9013568

loop_
_space_group_symop_operation_xyz
x,y,z
1/2+x,1/2-y,1/2+z
1/2-x,1/2+y,1/2-z
-x,-y,-z

loop_
_atom_site_aniso_label
_atom_site_aniso_U_11
_atom_site_aniso_U_22
_atom_site_aniso_U_33
_atom_site_aniso_U_12
_atom_site_aniso_U_13
_atom_site_aniso_U_23
As1 0.02580 0.02250 0.02440 -0.00370 0.00460 -0.00300
As2 0.02100 0.02360 0.02950 -0.00100 0.00870 0.00150
As3 0.02310 0.02730 0.02070 -0.00120 0.00380 -0.00340
As4 0.02200 0.02700 0.02750 0.00540 0.00260 0.00200
SX1 0.03070 0.02510 0.02700 0.00330 0.01200 -0.00290
SX2 0.02780 0.02570 0.02450 -0.00250 0.00730 0.00410
SX3 0.03280 0.02480 0.03080 0.00320 0.01030 0.00860
SX4 0.02900 0.03180 0.03380 0.00600 0.01260 -0.00570

loop_
_atom_site_label
_atom_site_fract_x
_atom_site_fract_y
_atom_site_fract_z
_atom_site_U_iso_or_equiv
_atom_site_type_symbol
_atom_site_attached_hydrogens
As1 0.12097 -0.02074 0.76336 0.02475 As 0
As2 0.42379 0.13895 0.85640 0.02436 As 0
As3 0.32100 0.12646 0.17807 0.02420 As 0
As4 0.03937 0.16109 0.71454 0.02637 As 0
SX1 0.34449 -0.00622 0.70100 0.02690 S 0
SX2 0.21412 -0.02339 0.11560 0.02600 S 0
SX3 0.23878 0.22609 0.63950 0.02930 S 0
SX4 0.10658 0.20990 0.05220 0.03080 S 0

loop_
_cod_changelog_entry_id
_cod_changelog_entry_author
_cod_changelog_entry_date
_cod_changelog_entry_text
1
;cod-tools version 3.8.0
Id: cif_guess_AMCSD_atom_types 9581 2023-05-17 12:35:41Z saulius
;
2023-05-23T09:24:57+03:00
;Derived atom types and hydrogen counts
from atom names that follow the AMCSD naming convention
(Wat == water, O-H == hydroxyl).
;

loop_
_cod_related_entry_id
_cod_related_entry_database
_cod_related_entry_code
1 AMCSD 0004858
